data_7224156
loop_
_publ_author_name
'Song, Yang'
'Fan, Rui-Qing'
'Wang, Xin-Ming'
'Gao, Song'
'Du, Xi'
'Wang, Ping'
'Yang, Yu-Lin'

_publ_section_title
;
 Direct observation of a fast single-crystal-to-single-crystal
 transformation from a CuII-framework to a CuI-chain mediated by ascorbic
 acid
;
_journal_issue 11
_journal_name_full CrystEngComm
_journal_page_first 1878
_journal_paper_doi 10.1039/C6CE00132G
_journal_volume 18
_journal_year 2016
_chemical_formula_sum 'C50 H34 Cu2 N4 O14'
_chemical_formula_weight 1041.91
_chemical_name_systematic
; 
 ? 
;
_space_group_IT_number 2
_symmetry_cell_setting triclinic
_symmetry_space_group_name_Hall '-P 1'
_symmetry_space_group_name_H-M 'P -1'
_atom_sites_solution_hydrogens geom
_atom_sites_solution_primary direct
_atom_sites_solution_secondary difmap
_audit_creation_method SHELXL-97
_audit_update_record
;
2015-12-26 deposited with the CCDC.
2016-02-04 downloaded from the CCDC.
;
_cell_angle_alpha 91.826(6)
_cell_angle_beta 95.897(6)
_cell_angle_gamma 103.056(6)
_cell_formula_units_Z 1
_cell_length_a 7.8383(6)
_cell_length_b 9.4782(6)
_cell_length_c 14.9216(13)
_cell_measurement_reflns_used 4961
_cell_measurement_temperature 293(2)
_cell_measurement_theta_max 27.56
_cell_measurement_theta_min 3.15
_cell_volume 1072.46(14)
_computing_cell_refinement 'Bruker SMART'
_computing_data_collection 'Bruker SMART'
_computing_data_reduction 'Bruker SAINT'
_computing_molecular_graphics SHELXP-97
_computing_publication_material SHELXTL
_computing_structure_refinement 'SHELXL-97 (Sheldrick, 1997)'
_computing_structure_solution 'SHELXS-97 (Sheldrick, 1990)'
_diffrn_ambient_temperature 293(2)
_diffrn_measured_fraction_theta_full 0.987
_diffrn_measured_fraction_theta_max 0.987
_diffrn_measurement_device_type 'Bruker Smart APEX CCD area detector'
_diffrn_measurement_method 'phi and omega scans'
_diffrn_radiation_monochromator graphite
_diffrn_radiation_source 'fine-focus sealed tube'
_diffrn_radiation_type MoK\a
_diffrn_radiation_wavelength 0.71073
_diffrn_reflns_av_R_equivalents 0.0172
_diffrn_reflns_av_sigmaI/netI 0.0514
_diffrn_reflns_limit_h_max 10
_diffrn_reflns_limit_h_min -9
_diffrn_reflns_limit_k_max 10
_diffrn_reflns_limit_k_min -12
_diffrn_reflns_limit_l_max 19
_diffrn_reflns_limit_l_min -19
_diffrn_reflns_number 6414
_diffrn_reflns_theta_full 27.56
_diffrn_reflns_theta_max 27.56
_diffrn_reflns_theta_min 3.15
_diffrn_standards_decay_% 0
_diffrn_standards_interval_count 0
_diffrn_standards_interval_time 0
_diffrn_standards_number 0
_exptl_absorpt_coefficient_mu 1.071
_exptl_absorpt_correction_T_max 0.8143
_exptl_absorpt_correction_T_min 0.7681
_exptl_absorpt_correction_type multi-scan
_exptl_crystal_colour yellow
_exptl_crystal_density_diffrn 1.613
_exptl_crystal_density_method 'not measured'
_exptl_crystal_description block
_exptl_crystal_F_000 532
_exptl_crystal_size_max 0.26
_exptl_crystal_size_mid 0.24
_exptl_crystal_size_min 0.20
_refine_diff_density_max 0.815
_refine_diff_density_min -0.803
_refine_diff_density_rms 0.061
_refine_ls_extinction_method none
_refine_ls_goodness_of_fit_ref 1.007
_refine_ls_hydrogen_treatment mixed
_refine_ls_matrix_type full
_refine_ls_number_parameters 316
_refine_ls_number_reflns 4897
_refine_ls_number_restraints 0
_refine_ls_restrained_S_all 1.007
_refine_ls_R_factor_all 0.0803
_refine_ls_R_factor_gt 0.0504
_refine_ls_shift/su_max 0.001
_refine_ls_shift/su_mean 0.000
_refine_ls_structure_factor_coef Fsqd
_refine_ls_weighting_details 'calc w=1/[\s^2^(Fo^2^)+(0.0452P)^2^+0.7082P] where P=(Fo^2^+2Fc^2^)/3'
_refine_ls_weighting_scheme calc
_refine_ls_wR_factor_gt 0.1071
_refine_ls_wR_factor_ref 0.1221
_reflns_number_gt 3392
_reflns_number_total 4897
_reflns_threshold_expression >2sigma(I)
_cod_data_source_file c6ce00132g2.cif
_cod_data_source_block s
_cod_depositor_comments
;
The following automatic conversions were performed:

'_symmetry_cell_setting' value 'Triclinic' changed to 'triclinic'
according to
/usr/data/users/saulius/crontab/automatic-downloads/rss-feeds/RSC/lib/dictionaries/cif_core.dic
dictionary named 'cif_core.dic' version 2.4.2 from 2011-04-26.

Automatic conversion script
Id: cif_fix_values 4268 2015-11-12 08:31:59Z antanas 

 Adding full bibliography for 7224155--7224156.cif.
;
_cod_original_sg_symbol_H-M P-1
_cod_database_code 7224156

loop_
_symmetry_equiv_pos_as_xyz
'x, y, z'
'-x, -y, -z'

loop_
_atom_site_label
_atom_site_type_symbol
_atom_site_fract_x
_atom_site_fract_y
_atom_site_fract_z
_atom_site_U_iso_or_equiv
_atom_site_adp_type
_atom_site_occupancy
_atom_site_symmetry_multiplicity
_atom_site_calc_flag
_atom_site_refinement_flags
Cu1 Cu 0.35551(5) 1.07108(4) 0.08697(4) 0.05377(17) Uani 1 1 d .
O1 O 1.1780(3) 1.1936(3) 0.21326(18) 0.0623(7) Uani 1 1 d .
O2 O 0.9331(3) 1.2626(2) 0.22499(16) 0.0501(6) Uani 1 1 d .
H13A H 0.8788 1.2707 0.2685 0.060 Uiso 1 1 d R
O3 O 0.6880(3) 0.9596(3) 0.12496(15) 0.0507(6) Uani 1 1 d .
O4 O 0.5342(3) 1.0298(2) 0.22724(15) 0.0422(5) Uani 1 1 d .
O7 O 0.5864(3) 0.7489(2) 0.30028(15) 0.0535(6) Uani 1 1 d .
O6 O 0.4643(3) 0.8827(2) 0.61538(16) 0.0493(6) Uani 1 1 d .
H6A H 0.4573 0.9068 0.6680 0.059 Uiso 1 1 d R
O5 O 0.2491(3) 0.6994(3) 0.64452(17) 0.0574(7) Uani 1 1 d .
N1 N 0.1781(3) 0.8959(2) 0.08170(18) 0.0349(6) Uani 1 1 d .
N2 N 0.4989(3) 1.2605(2) 0.07734(18) 0.0353(6) Uani 1 1 d .
C1 C 0.1493(4) 0.8219(3) 0.1559(2) 0.0400(7) Uani 1 1 d .
H1A H 0.2231 0.8545 0.2089 0.048 Uiso 1 1 calc R
C2 C 0.0150(4) 0.6996(3) 0.1572(2) 0.0356(7) Uani 1 1 d .
H2A H -0.0002 0.6514 0.2102 0.043 Uiso 1 1 calc R
C3 C -0.0976(3) 0.6487(3) 0.07881(19) 0.0270(6) Uani 1 1 d .
C4 C -0.0663(4) 0.7242(3) 0.0022(2) 0.0330(7) Uani 1 1 d .
H4A H -0.1369 0.6933 -0.0520 0.040 Uiso 1 1 calc R
C5 C 0.0706(4) 0.8460(3) 0.0067(2) 0.0368(7) Uani 1 1 d .
H5A H 0.0887 0.8959 -0.0454 0.044 Uiso 1 1 calc R
C6 C -0.2421(3) 0.5172(3) 0.07727(19) 0.0267(6) Uani 1 1 d .
C7 C -0.3201(4) 0.4748(3) 0.1543(2) 0.0362(7) Uani 1 1 d .
H7A H -0.2868 0.5323 0.2076 0.043 Uiso 1 1 calc R
C8 C 0.5529(4) 1.3473(3) 0.1516(2) 0.0389(7) Uani 1 1 d .
H8A H 0.5025 1.3207 0.2041 0.047 Uiso 1 1 calc R
C9 C 0.5677(4) 1.3042(3) 0.0012(2) 0.0361(7) Uani 1 1 d .
H9A H 0.5270 1.2476 -0.0521 0.043 Uiso 1 1 calc R
C10 C -0.3041(3) 0.4297(3) -0.0008(2) 0.0326(6) Uani 1 1 d .
H10A H -0.2589 0.4558 -0.0547 0.039 Uiso 1 1 calc R
C21 C 0.9705(4) 1.0444(4) 0.2949(2) 0.0393(7) Uani 1 1 d .
C22 C 1.0884(5) 1.0074(5) 0.3604(3) 0.0619(11) Uani 1 1 d .
H22A H 1.2033 1.0629 0.3707 0.074 Uiso 1 1 calc R
C23 C 1.0365(6) 0.8897(6) 0.4098(3) 0.0773(14) Uani 1 1 d .
H23A H 1.1149 0.8678 0.4554 0.093 Uiso 1 1 calc R
C24 C 0.8679(6) 0.8029(5) 0.3925(3) 0.0666(11) Uani 1 1 d .
H24A H 0.8341 0.7210 0.4250 0.080 Uiso 1 1 calc R
C25 C 0.7517(4) 0.8381(4) 0.3275(2) 0.0430(8) Uani 1 1 d .
C26 C 0.7983(4) 0.9595(3) 0.27755(19) 0.0327(6) Uani 1 1 d .
C27 C 0.4787(4) 0.6896(3) 0.3642(2) 0.0433(8) Uani 1 1 d .
C28 C 0.4798(4) 0.7569(3) 0.4469(2) 0.0376(7) Uani 1 1 d .
H28A H 0.5581 0.8453 0.4639 0.045 Uiso 1 1 calc R
C29 C 0.3626(4) 0.6912(3) 0.5049(2) 0.0366(7) Uani 1 1 d .
C30 C 0.2449(5) 0.5610(4) 0.4781(3) 0.0554(10) Uani 1 1 d .
H30A H 0.1660 0.5170 0.5170 0.067 Uiso 1 1 calc R
C31 C 0.2438(6) 0.4964(4) 0.3946(3) 0.0731(13) Uani 1 1 d .
H31 H 0.1638 0.4092 0.3767 0.088 Uiso 1 1 calc R
C32 C 0.3612(5) 0.5606(4) 0.3370(3) 0.0613(11) Uani 1 1 d .
H32 H 0.3610 0.5171 0.2802 0.074 Uiso 1 1 calc R
C33 C 1.0363(4) 1.1720(4) 0.2414(2) 0.0408(8) Uani 1 1 d .
C34 C 0.6661(4) 0.9848(3) 0.2032(2) 0.0332(7) Uani 1 1 d .
C35 C 0.3552(4) 0.7603(3) 0.5953(2) 0.0397(7) Uani 1 1 d .

loop_
_atom_site_aniso_label
_atom_site_aniso_U_11
_atom_site_aniso_U_22
_atom_site_aniso_U_33
_atom_site_aniso_U_23
_atom_site_aniso_U_13
_atom_site_aniso_U_12
Cu1 0.0363(2) 0.0236(2) 0.0923(4) 0.0031(2) 0.0102(2) -0.01339(15)
O1 0.0362(13) 0.0799(18) 0.0665(17) 0.0013(14) 0.0222(12) -0.0023(12)
O2 0.0472(13) 0.0489(14) 0.0520(15) 0.0048(11) 0.0177(11) 0.0013(11)
O3 0.0542(14) 0.0573(15) 0.0298(13) -0.0050(11) 0.0050(11) -0.0087(11)
O4 0.0292(11) 0.0497(13) 0.0422(13) 0.0002(10) -0.0020(10) 0.0010(9)
O7 0.0726(17) 0.0414(13) 0.0393(13) 0.0032(10) 0.0185(12) -0.0073(12)
O6 0.0464(13) 0.0522(14) 0.0423(13) -0.0076(11) 0.0134(11) -0.0053(11)
O5 0.0568(15) 0.0542(15) 0.0551(16) -0.0044(12) 0.0244(13) -0.0066(12)
N1 0.0292(12) 0.0207(11) 0.0493(16) -0.0009(11) 0.0067(11) -0.0064(9)
N2 0.0245(12) 0.0221(11) 0.0543(17) 0.0031(11) 0.0033(11) -0.0044(9)
C1 0.0332(16) 0.0356(16) 0.0424(19) -0.0070(14) -0.0005(14) -0.0067(13)
C2 0.0321(15) 0.0330(15) 0.0345(17) 0.0032(13) 0.0028(13) -0.0070(12)
C3 0.0216(13) 0.0196(12) 0.0375(16) -0.0015(11) 0.0064(11) -0.0008(10)
C4 0.0292(14) 0.0255(14) 0.0398(17) 0.0020(12) 0.0017(13) -0.0023(11)
C5 0.0337(15) 0.0261(14) 0.0483(19) 0.0095(13) 0.0069(14) 0.0001(12)
C6 0.0202(12) 0.0167(12) 0.0409(17) 0.0018(11) 0.0030(11) -0.0003(10)
C7 0.0319(15) 0.0313(15) 0.0387(17) 0.0011(13) 0.0052(13) -0.0068(12)
C8 0.0310(15) 0.0330(15) 0.0482(19) 0.0085(14) 0.0096(14) -0.0051(12)
C9 0.0264(14) 0.0245(14) 0.052(2) -0.0082(13) 0.0001(14) -0.0010(11)
C10 0.0269(14) 0.0260(14) 0.0424(18) -0.0005(12) 0.0065(13) 0.0001(11)
C21 0.0308(15) 0.0540(19) 0.0329(17) 0.0004(14) 0.0081(13) 0.0077(14)
C22 0.0329(18) 0.104(3) 0.051(2) 0.014(2) 0.0029(17) 0.020(2)
C23 0.055(3) 0.127(4) 0.064(3) 0.035(3) 0.007(2) 0.046(3)
C24 0.073(3) 0.074(3) 0.067(3) 0.035(2) 0.025(2) 0.036(2)
C25 0.0478(19) 0.0439(18) 0.0415(19) 0.0052(15) 0.0161(16) 0.0141(15)
C26 0.0316(15) 0.0380(16) 0.0277(15) -0.0029(12) 0.0083(12) 0.0052(12)
C27 0.053(2) 0.0351(16) 0.0409(19) 0.0071(14) 0.0135(16) 0.0030(14)
C28 0.0400(17) 0.0302(15) 0.0396(18) 0.0032(13) 0.0058(14) 0.0015(12)
C29 0.0360(16) 0.0326(15) 0.0405(18) 0.0050(13) 0.0060(14) 0.0056(12)
C30 0.057(2) 0.0417(19) 0.061(2) -0.0001(17) 0.0214(19) -0.0099(16)
C31 0.085(3) 0.047(2) 0.069(3) -0.013(2) 0.026(2) -0.027(2)
C32 0.080(3) 0.047(2) 0.049(2) -0.0115(17) 0.018(2) -0.0060(19)
C33 0.0281(16) 0.054(2) 0.0325(17) -0.0067(15) 0.0043(13) -0.0054(14)
C34 0.0340(16) 0.0286(14) 0.0288(16) 0.0001(12) 0.0032(13) -0.0100(12)
C35 0.0315(16) 0.0429(17) 0.0441(19) 0.0064(15) 0.0069(14) 0.0058(13)

loop_
_atom_type_symbol
_atom_type_description
_atom_type_scat_dispersion_real
_atom_type_scat_dispersion_imag
_atom_type_scat_source
C C 0.0033 0.0016 'International Tables Vol C Tables 4.2.6.8 and 6.1.1.4'
H H 0.0000 0.0000 'International Tables Vol C Tables 4.2.6.8 and 6.1.1.4'
Cu Cu 0.3201 1.2651 'International Tables Vol C Tables 4.2.6.8 and 6.1.1.4'
N N 0.0061 0.0033 'International Tables Vol C Tables 4.2.6.8 and 6.1.1.4'
O O 0.0106 0.0060 'International Tables Vol C Tables 4.2.6.8 and 6.1.1.4'

loop_
_geom_angle_atom_site_label_1
_geom_angle_atom_site_label_2
_geom_angle_atom_site_label_3
_geom_angle
_geom_angle_site_symmetry_1
_geom_angle_site_symmetry_3
N1 Cu1 N2 168.56(11) . .
N1 Cu1 O4 97.77(9) . .
N2 Cu1 O4 92.89(9) . .
C33 O2 H13A 110.2 . .
C34 O4 Cu1 107.20(18) . .
C27 O7 C25 120.0(3) . .
C35 O6 H6A 108.0 . .
C5 N1 C1 117.1(2) . .
C5 N1 Cu1 122.2(2) . .
C1 N1 Cu1 120.6(2) . .
C8 N2 C9 117.5(2) . .
C8 N2 Cu1 119.0(2) . .
C9 N2 Cu1 122.9(2) . .
N1 C1 C2 122.9(3) . .
N1 C1 H1A 118.5 . .
C2 C1 H1A 118.5 . .
C1 C2 C3 119.7(3) . .
C1 C2 H2A 120.2 . .
C3 C2 H2A 120.2 . .
C4 C3 C2 117.2(2) . .
C4 C3 C6 121.5(2) . .
C2 C3 C6 121.3(3) . .
C5 C4 C3 119.4(3) . .
C5 C4 H4A 120.3 . .
C3 C4 H4A 120.3 . .
N1 C5 C4 123.6(3) . .
N1 C5 H5A 118.2 . .
C4 C5 H5A 118.2 . .
C7 C6 C10 116.9(2) . .
C7 C6 C3 121.4(2) . .
C10 C6 C3 121.7(2) . .
C8 C7 C6 119.8(3) 1_445 .
C8 C7 H7A 120.1 1_445 .
C6 C7 H7A 120.1 . .
N2 C8 C7 123.1(3) . 1_665
N2 C8 H8A 118.5 . .
C7 C8 H8A 118.5 1_665 .
N2 C9 C10 122.4(3) . 1_665
N2 C9 H9A 118.8 . .
C10 C9 H9A 118.8 1_665 .
C9 C10 C6 120.1(3) 1_445 .
C9 C10 H10A 119.9 1_445 .
C6 C10 H10A 119.9 . .
C22 C21 C26 120.2(3) . .
C22 C21 C33 117.8(3) . .
C26 C21 C33 121.9(3) . .
C23 C22 C21 120.2(4) . .
C23 C22 H22A 119.9 . .
C21 C22 H22A 119.9 . .
C22 C23 C24 120.4(4) . .
C22 C23 H23A 119.8 . .
C24 C23 H23A 119.8 . .
C25 C24 C23 119.6(4) . .
C25 C24 H24A 120.2 . .
C23 C24 H24A 120.2 . .
C24 C25 O7 122.8(3) . .
C24 C25 C26 121.6(3) . .
O7 C25 C26 115.3(3) . .
C25 C26 C21 117.9(3) . .
C25 C26 C34 118.1(3) . .
C21 C26 C34 123.8(3) . .
C28 C27 C32 121.4(3) . .
C28 C27 O7 123.3(3) . .
C32 C27 O7 115.1(3) . .
C27 C28 C29 119.0(3) . .
C27 C28 H28A 120.5 . .
C29 C28 H28A 120.5 . .
C30 C29 C28 119.9(3) . .
C30 C29 C35 118.6(3) . .
C28 C29 C35 121.5(3) . .
C31 C30 C29 120.3(3) . .
C31 C30 H30A 119.8 . .
C29 C30 H30A 119.8 . .
C30 C31 C32 120.1(3) . .
C30 C31 H31 120.0 . .
C32 C31 H31 120.0 . .
C27 C32 C31 119.3(3) . .
C27 C32 H32 120.3 . .
C31 C32 H32 120.3 . .
O1 C33 O2 119.9(3) . .
O1 C33 C21 122.4(3) . .
O2 C33 C21 117.7(3) . .
O3 C34 O4 124.3(3) . .
O3 C34 C26 119.0(3) . .
O4 C34 C26 116.7(3) . .
O5 C35 O6 124.6(3) . .
O5 C35 C29 119.7(3) . .
O6 C35 C29 115.7(3) . .

loop_
_geom_bond_atom_site_label_1
_geom_bond_atom_site_label_2
_geom_bond_distance
_geom_bond_site_symmetry_2
Cu1 N1 1.904(2) .
Cu1 N2 1.909(2) .
Cu1 O4 2.489(2) .
O1 C33 1.204(3) .
O2 C33 1.319(4) .
O2 H13A 0.8222 .
O3 C34 1.222(3) .
O4 C34 1.282(4) .
O7 C27 1.388(4) .
O7 C25 1.390(4) .
O6 C35 1.282(4) .
O6 H6A 0.8216 .
O5 C35 1.226(4) .
N1 C5 1.333(4) .
N1 C1 1.341(4) .
N2 C8 1.331(4) .
N2 C9 1.345(4) .
C1 C2 1.381(4) .
C1 H1A 0.9300 .
C2 C3 1.393(4) .
C2 H2A 0.9300 .
C3 C4 1.382(4) .
C3 C6 1.481(3) .
C4 C5 1.381(4) .
C4 H4A 0.9300 .
C5 H5A 0.9300 .
C6 C7 1.385(4) .
C6 C10 1.386(4) .
C7 C8 1.378(4) 1_445
C7 H7A 0.9300 .
C8 C7 1.378(4) 1_665
C8 H8A 0.9300 .
C9 C10 1.376(4) 1_665
C9 H9A 0.9300 .
C10 C9 1.376(4) 1_445
C10 H10A 0.9300 .
C21 C22 1.383(5) .
C21 C26 1.401(4) .
C21 C33 1.494(4) .
C22 C23 1.365(6) .
C22 H22A 0.9300 .
C23 C24 1.384(6) .
C23 H23A 0.9300 .
C24 C25 1.363(5) .
C24 H24A 0.9300 .
C25 C26 1.391(4) .
C26 C34 1.501(4) .
C27 C28 1.369(4) .
C27 C32 1.375(5) .
C28 C29 1.386(4) .
C28 H28A 0.9300 .
C29 C30 1.384(4) .
C29 C35 1.492(5) .
C30 C31 1.369(5) .
C30 H30A 0.9300 .
C31 C32 1.378(5) .
C31 H31 0.9300 .
C32 H32 0.9300 .

loop_
_geom_torsion_atom_site_label_1
_geom_torsion_atom_site_label_2
_geom_torsion_atom_site_label_3
_geom_torsion_atom_site_label_4
_geom_torsion
_geom_torsion_site_symmetry_4
N1 Cu1 O4 C34 100.29(18) .
N2 Cu1 O4 C34 -83.88(18) .
N2 Cu1 N1 C5 38.3(7) .
O4 Cu1 N1 C5 -163.2(2) .
N2 Cu1 N1 C1 -137.5(5) .
O4 Cu1 N1 C1 21.0(2) .
N1 Cu1 N2 C8 116.8(6) .
O4 Cu1 N2 C8 -41.9(2) .
N1 Cu1 N2 C9 -72.1(6) .
O4 Cu1 N2 C9 129.2(2) .
C5 N1 C1 C2 -0.3(5) .
Cu1 N1 C1 C2 175.7(2) .
N1 C1 C2 C3 -0.1(5) .
C1 C2 C3 C4 0.8(4) .
C1 C2 C3 C6 179.5(3) .
C2 C3 C4 C5 -1.1(4) .
C6 C3 C4 C5 -179.7(2) .
C1 N1 C5 C4 0.1(4) .
Cu1 N1 C5 C4 -175.9(2) .
C3 C4 C5 N1 0.7(5) .
C4 C3 C6 C7 -153.8(3) .
C2 C3 C6 C7 27.6(4) .
C4 C3 C6 C10 27.0(4) .
C2 C3 C6 C10 -151.5(3) .
C10 C6 C7 C8 2.9(4) 1_445
C3 C6 C7 C8 -176.2(3) 1_445
C9 N2 C8 C7 -3.0(4) 1_665
Cu1 N2 C8 C7 168.6(2) 1_665
C8 N2 C9 C10 3.4(4) 1_665
Cu1 N2 C9 C10 -167.8(2) 1_665
C7 C6 C10 C9 -2.5(4) 1_445
C3 C6 C10 C9 176.7(3) 1_445
C26 C21 C22 C23 -1.4(6) .
C33 C21 C22 C23 -178.4(4) .
C21 C22 C23 C24 2.6(7) .
C22 C23 C24 C25 -2.0(7) .
C23 C24 C25 O7 173.5(4) .
C23 C24 C25 C26 0.2(6) .
C27 O7 C25 C24 47.5(5) .
C27 O7 C25 C26 -138.8(3) .
C24 C25 C26 C21 1.0(5) .
O7 C25 C26 C21 -172.8(3) .
C24 C25 C26 C34 176.1(3) .
O7 C25 C26 C34 2.3(4) .
C22 C21 C26 C25 -0.4(5) .
C33 C21 C26 C25 176.5(3) .
C22 C21 C26 C34 -175.1(3) .
C33 C21 C26 C34 1.7(5) .
C25 O7 C27 C28 30.9(5) .
C25 O7 C27 C32 -152.8(3) .
C32 C27 C28 C29 1.6(5) .
O7 C27 C28 C29 177.7(3) .
C27 C28 C29 C30 -1.1(5) .
C27 C28 C29 C35 -178.9(3) .
C28 C29 C30 C31 0.1(6) .
C35 C29 C30 C31 178.0(4) .
C29 C30 C31 C32 0.5(7) .
C28 C27 C32 C31 -1.0(6) .
O7 C27 C32 C31 -177.4(4) .
C30 C31 C32 C27 -0.1(7) .
C22 C21 C33 O1 42.1(5) .
C26 C21 C33 O1 -134.8(3) .
C22 C21 C33 O2 -137.9(3) .
C26 C21 C33 O2 45.1(4) .
Cu1 O4 C34 O3 -4.2(3) .
Cu1 O4 C34 C26 177.05(18) .
C25 C26 C34 O3 -105.0(3) .
C21 C26 C34 O3 69.8(4) .
C25 C26 C34 O4 73.8(3) .
C21 C26 C34 O4 -111.5(3) .
C30 C29 C35 O5 1.8(5) .
C28 C29 C35 O5 179.6(3) .
C30 C29 C35 O6 -178.2(3) .
C28 C29 C35 O6 -0.4(4) .
